data_7152812
loop_
_publ_author_name
'Garc\'ia-Valverde, Mar\'ia'
'Marcaccini, Stefano'
'Gonz\'alez-Ortega, Alfonso'
'Rodr\'iguez, Francisco Javier'
'Rojo, Josefa'
'Torroba, Tom\'as'

_publ_section_title
;
 Complementary regioselectivity in the synthesis of iminohydantoins:
 remarkable effect of amide substitution on the cyclization.
;
_journal_issue 5
_journal_name_full 'Organic &amp; biomolecular chemistry'
_journal_page_first 721
_journal_page_last 725
_journal_paper_doi 10.1039/c2ob27098f
_journal_volume 11
_journal_year 2013
_chemical_formula_moiety 'C23 H27 N3 O3 S'
_chemical_formula_sum 'C23 H27 N3 O3 S'
_chemical_formula_weight 425.54
_chemical_name_systematic
;
?
;
_space_group_IT_number 4
_symmetry_cell_setting monoclinic
_symmetry_space_group_name_Hall 'P 2yb'
_symmetry_space_group_name_H-M 'P 1 21 1'
_atom_sites_solution_hydrogens geom
_atom_sites_solution_primary direct
_atom_sites_solution_secondary difmap
_audit_creation_method SHELXL-97
_cell_angle_alpha 90.00
_cell_angle_beta 113.906(2)
_cell_angle_gamma 90.00
_cell_formula_units_Z 2
_cell_length_a 13.1137(14)
_cell_length_b 6.2475(7)
_cell_length_c 14.2342(16)
_cell_measurement_reflns_used 4073
_cell_measurement_temperature 298(2)
_cell_measurement_theta_max 25.14
_cell_measurement_theta_min 2.74
_cell_volume 1066.1(2)
_computing_cell_refinement 'Bruker SMART'
_computing_data_collection 'Bruker SMART'
_computing_data_reduction 'Bruker SAINT'
_computing_molecular_graphics 'Bruker SHELXTL'
_computing_publication_material 'Bruker SHELXTL'
_computing_structure_refinement 'SHELXL-97 (Sheldrick, 1997)'
_computing_structure_solution 'SHELXS-97 (Sheldrick, 1990)'
_diffrn_ambient_temperature 298(2)
_diffrn_measured_fraction_theta_full 1.000
_diffrn_measured_fraction_theta_max 1.000
_diffrn_measurement_device_type 'CCD area detector'
_diffrn_measurement_method 'omega scans'
_diffrn_radiation_monochromator graphite
_diffrn_radiation_source 'fine-focus sealed tube'
_diffrn_radiation_type MoK\a
_diffrn_radiation_wavelength 0.71073
_diffrn_reflns_av_R_equivalents 0.1630
_diffrn_reflns_av_sigmaI/netI 0.1186
_diffrn_reflns_limit_h_max 15
_diffrn_reflns_limit_h_min -15
_diffrn_reflns_limit_k_max 7
_diffrn_reflns_limit_k_min -7
_diffrn_reflns_limit_l_max 16
_diffrn_reflns_limit_l_min -16
_diffrn_reflns_number 10556
_diffrn_reflns_theta_full 25.00
_diffrn_reflns_theta_max 25.00
_diffrn_reflns_theta_min 1.56
_diffrn_standards_decay_% 0
_exptl_absorpt_coefficient_mu 0.182
_exptl_absorpt_correction_type none
_exptl_crystal_colour COLOURLESS
_exptl_crystal_density_diffrn 1.326
_exptl_crystal_density_method 'not measured'
_exptl_crystal_description prism
_exptl_crystal_F_000 452
_exptl_crystal_size_max 0.9
_exptl_crystal_size_mid 0.10
_exptl_crystal_size_min 0.10
_refine_diff_density_max 0.482
_refine_diff_density_min -0.224
_refine_diff_density_rms 0.066
_refine_ls_abs_structure_details 'Flack H D (1983),2074 Friedel pairs, Acta Cryst. A39, 876-881'
_refine_ls_abs_structure_Flack 0.42(11)
_refine_ls_extinction_method none
_refine_ls_goodness_of_fit_ref 1.008
_refine_ls_hydrogen_treatment constr
_refine_ls_matrix_type full
_refine_ls_number_parameters 273
_refine_ls_number_reflns 3769
_refine_ls_number_restraints 1
_refine_ls_restrained_S_all 1.007
_refine_ls_R_factor_all 0.0774
_refine_ls_R_factor_gt 0.0722
_refine_ls_shift/su_max 0.000
_refine_ls_shift/su_mean 0.000
_refine_ls_structure_factor_coef Fsqd
_refine_ls_weighting_details 'calc w=1/[\s^2^(Fo^2^)+(0.0840P)^2^+0.0000P] where P=(Fo^2^+2Fc^2^)/3'
_refine_ls_weighting_scheme calc
_refine_ls_wR_factor_gt 0.1506
_refine_ls_wR_factor_ref 0.1536
_reflns_number_gt 3267
_reflns_number_total 3769
_reflns_threshold_expression >2sigma(I)
_cod_data_source_file c2ob27098f.txt
_cod_data_source_block datosm3
_cod_depositor_comments
;
The following automatic conversions were performed:

'_symmetry_cell_setting' value 'Monoclinic' changed to 'monoclinic'
according to /home/saulius/struct/CIF-dictionaries/cif_core.dic
dictionary named 'cif_core.dic' version 2.4.2 from 2011-04-26.

Automatic conversion script
Id: cif_fix_values 1891 2012-01-12 08:04:46Z andrius 
;
_cod_original_sg_symbol_H-M P2(1)
_cod_database_code 7152812

loop_
_symmetry_equiv_pos_as_xyz
'x, y, z'
'-x, y+1/2, -z'

loop_
_atom_site_label
_atom_site_type_symbol
_atom_site_fract_x
_atom_site_fract_y
_atom_site_fract_z
_atom_site_U_iso_or_equiv
_atom_site_adp_type
_atom_site_occupancy
_atom_site_symmetry_multiplicity
_atom_site_calc_flag
_atom_site_refinement_flags
S1 S 0.62358(7) 0.38284(13) 0.48184(5) 0.0332(2) Uani 1 1 d .
O1 O 0.2412(3) 0.1743(5) 0.0852(2) 0.0584(8) Uani 1 1 d .
O2 O 0.5523(2) 0.5144(4) 0.51193(19) 0.0439(6) Uani 1 1 d .
O3 O 0.6913(2) 0.2287(4) 0.55463(18) 0.0438(6) Uani 1 1 d .
N1 N 0.3762(2) 0.4165(5) 0.3236(2) 0.0384(7) Uani 1 1 d .
H1 H 0.3867 0.4993 0.3750 0.046 Uiso 1 1 calc R
N2 N 0.4120(3) 0.1956(5) 0.2206(2) 0.0358(7) Uani 1 1 d .
N3 N 0.5592(3) 0.2593(4) 0.3748(2) 0.0336(7) Uani 1 1 d .
C1 C 0.1842(4) 0.2712(7) 0.2675(3) 0.0550(11) Uani 1 1 d .
H1A H 0.1408 0.1784 0.2106 0.066 Uiso 1 1 calc R
H1B H 0.2269 0.1790 0.3248 0.066 Uiso 1 1 calc R
C2 C 0.1051(4) 0.3908(11) 0.2966(4) 0.0696(13) Uani 1 1 d .
H2A H 0.1438 0.5103 0.3399 0.084 Uiso 1 1 calc R
H2B H 0.0787 0.2982 0.3367 0.084 Uiso 1 1 calc R
C3 C 0.0033(4) 0.4771(9) 0.2032(4) 0.0722(14) Uani 1 1 d .
H3A H -0.0282 0.3593 0.1559 0.087 Uiso 1 1 calc R
H3B H -0.0526 0.5221 0.2274 0.087 Uiso 1 1 calc R
C4 C 0.0232(4) 0.6600(10) 0.1437(4) 0.0803(16) Uani 1 1 d .
H4A H 0.0435 0.7850 0.1879 0.096 Uiso 1 1 calc R
H4B H -0.0466 0.6920 0.0862 0.096 Uiso 1 1 calc R
C5 C 0.1119(4) 0.6260(9) 0.1025(3) 0.0645(13) Uani 1 1 d .
H5A H 0.0950 0.4955 0.0621 0.077 Uiso 1 1 calc R
H5B H 0.1087 0.7436 0.0569 0.077 Uiso 1 1 calc R
C6 C 0.2294(4) 0.6104(6) 0.1848(3) 0.0464(9) Uani 1 1 d .
H6A H 0.2365 0.7132 0.2381 0.056 Uiso 1 1 calc R
H6B H 0.2804 0.6543 0.1545 0.056 Uiso 1 1 calc R
C7 C 0.2683(3) 0.3921(7) 0.2362(2) 0.0377(7) Uani 1 1 d .
C8 C 0.3010(3) 0.2443(6) 0.1685(2) 0.0386(8) Uani 1 1 d .
C9 C 0.4562(3) 0.2972(5) 0.3153(2) 0.0316(7) Uani 1 1 d .
C10 C 0.7124(3) 0.5517(6) 0.4501(3) 0.0343(8) Uani 1 1 d .
C11 C 0.6806(3) 0.7576(6) 0.4190(3) 0.0416(9) Uani 1 1 d .
H11 H 0.6169 0.8146 0.4230 0.050 Uiso 1 1 calc R
C12 C 0.7432(3) 0.8791(7) 0.3819(3) 0.0451(8) Uani 1 1 d .
H12 H 0.7202 1.0177 0.3595 0.054 Uiso 1 1 calc R
C13 C 0.8401(4) 0.8009(6) 0.3770(3) 0.0446(9) Uani 1 1 d .
C14 C 0.8727(4) 0.5970(6) 0.4128(3) 0.0501(10) Uani 1 1 d .
H14 H 0.9387 0.5429 0.4126 0.060 Uiso 1 1 calc R
C15 C 0.8100(3) 0.4697(6) 0.4492(3) 0.0447(9) Uani 1 1 d .
H15 H 0.8332 0.3317 0.4725 0.054 Uiso 1 1 calc R
C16 C 0.9036(5) 0.9375(7) 0.3331(4) 0.0663(13) Uani 1 1 d .
H16A H 0.8608 0.9554 0.2607 0.099 Uiso 1 1 calc R
H16B H 0.9734 0.8699 0.3444 0.099 Uiso 1 1 calc R
H16C H 0.9175 1.0750 0.3661 0.099 Uiso 1 1 calc R
C17 C 0.4714(3) 0.0398(6) 0.1854(3) 0.0400(8) Uani 1 1 d .
H17A H 0.4168 -0.0455 0.1314 0.048 Uiso 1 1 calc R
H17B H 0.5117 -0.0558 0.2420 0.048 Uiso 1 1 calc R
C18 C 0.5529(3) 0.1296(6) 0.1451(3) 0.0381(8) Uani 1 1 d .
C19 C 0.5960(4) 0.3332(7) 0.1651(3) 0.0479(10) Uani 1 1 d .
H19 H 0.5721 0.4272 0.2026 0.057 Uiso 1 1 calc R
C20 C 0.6752(4) 0.3992(9) 0.1296(3) 0.0611(11) Uani 1 1 d .
H20 H 0.7048 0.5365 0.1443 0.073 Uiso 1 1 calc R
C21 C 0.7098(4) 0.2629(11) 0.0732(3) 0.0676(14) Uani 1 1 d .
H21 H 0.7619 0.3078 0.0484 0.081 Uiso 1 1 calc R
C22 C 0.6676(5) 0.0630(11) 0.0538(4) 0.0696(14) Uani 1 1 d .
H22 H 0.6918 -0.0308 0.0163 0.084 Uiso 1 1 calc R
C23 C 0.5884(4) -0.0046(8) 0.0891(3) 0.0554(11) Uani 1 1 d .
H23 H 0.5595 -0.1424 0.0744 0.066 Uiso 1 1 calc R

loop_
_atom_site_aniso_label
_atom_site_aniso_U_11
_atom_site_aniso_U_22
_atom_site_aniso_U_33
_atom_site_aniso_U_23
_atom_site_aniso_U_13
_atom_site_aniso_U_12
S1 0.0260(4) 0.0484(5) 0.0253(4) 0.0003(4) 0.0104(3) 0.0003(4)
O1 0.0390(18) 0.0842(19) 0.0416(15) -0.0162(14) 0.0058(13) -0.0027(15)
O2 0.0361(16) 0.0639(16) 0.0351(13) -0.0133(12) 0.0178(12) -0.0008(13)
O3 0.0353(15) 0.0600(15) 0.0335(12) 0.0105(11) 0.0113(11) 0.0014(12)
N1 0.0277(17) 0.0564(19) 0.0292(13) -0.0073(13) 0.0098(12) 0.0057(14)
N2 0.0316(18) 0.0478(16) 0.0311(14) -0.0063(12) 0.0158(13) -0.0015(13)
N3 0.0259(17) 0.0455(16) 0.0312(14) -0.0026(13) 0.0135(13) -0.0001(13)
C1 0.042(3) 0.072(3) 0.057(2) 0.016(2) 0.026(2) 0.001(2)
C2 0.051(3) 0.101(3) 0.063(2) -0.004(3) 0.030(2) -0.016(3)
C3 0.033(3) 0.103(4) 0.080(3) -0.017(3) 0.023(3) 0.000(3)
C4 0.037(3) 0.111(4) 0.085(4) 0.015(3) 0.017(3) 0.030(3)
C5 0.055(3) 0.088(3) 0.042(2) 0.013(2) 0.011(2) 0.019(3)
C6 0.037(2) 0.063(2) 0.041(2) 0.0038(17) 0.0180(18) 0.0015(19)
C7 0.0261(18) 0.0571(19) 0.0298(15) 0.0006(18) 0.0112(14) -0.0002(19)
C8 0.035(2) 0.050(2) 0.0306(18) -0.0009(15) 0.0131(17) -0.0053(17)
C9 0.031(2) 0.0397(16) 0.0274(15) -0.0004(13) 0.0154(15) -0.0029(15)
C10 0.030(2) 0.0424(18) 0.0302(17) -0.0006(14) 0.0114(15) 0.0003(15)
C11 0.035(2) 0.048(2) 0.0433(19) -0.0009(16) 0.0173(17) 0.0037(17)
C12 0.043(2) 0.0443(18) 0.0473(18) 0.0020(19) 0.0173(17) -0.003(2)
C13 0.040(2) 0.054(2) 0.0421(19) -0.0037(16) 0.0184(18) -0.0084(18)
C14 0.038(3) 0.060(3) 0.060(3) 0.002(2) 0.028(2) 0.000(2)
C15 0.033(2) 0.048(2) 0.053(2) 0.0006(17) 0.0169(18) 0.0014(16)
C16 0.059(3) 0.077(3) 0.070(3) 0.005(2) 0.033(3) -0.012(2)
C17 0.041(2) 0.0431(18) 0.0377(18) -0.0077(15) 0.0174(17) -0.0034(16)
C18 0.029(2) 0.057(2) 0.0266(16) -0.0022(15) 0.0098(15) 0.0037(17)
C19 0.046(2) 0.060(3) 0.0443(19) 0.0019(17) 0.0246(18) 0.0028(19)
C20 0.049(3) 0.080(3) 0.056(2) 0.012(3) 0.022(2) -0.008(3)
C21 0.038(3) 0.128(4) 0.041(2) 0.011(3) 0.021(2) 0.005(3)
C22 0.056(3) 0.110(4) 0.054(3) -0.011(3) 0.034(3) 0.010(3)
C23 0.054(3) 0.073(3) 0.042(2) -0.0117(19) 0.023(2) 0.003(2)

loop_
_atom_type_symbol
_atom_type_description
_atom_type_scat_dispersion_real
_atom_type_scat_dispersion_imag
_atom_type_scat_source
C C 0.0033 0.0016 'International Tables Vol C Tables 4.2.6.8 and 6.1.1.4'
H H 0.0000 0.0000 'International Tables Vol C Tables 4.2.6.8 and 6.1.1.4'
N N 0.0061 0.0033 'International Tables Vol C Tables 4.2.6.8 and 6.1.1.4'
O O 0.0106 0.0060 'International Tables Vol C Tables 4.2.6.8 and 6.1.1.4'
S S 0.1246 0.1234 'International Tables Vol C Tables 4.2.6.8 and 6.1.1.4'

loop_
_geom_angle_atom_site_label_1
_geom_angle_atom_site_label_2
_geom_angle_atom_site_label_3
_geom_angle
O3 S1 O2 117.28(15)
O3 S1 N3 107.25(15)
O2 S1 N3 113.74(16)
O3 S1 C10 107.95(17)
O2 S1 C10 108.18(16)
N3 S1 C10 101.09(15)
C9 N1 C7 113.0(3)
C9 N1 H1 123.5
C7 N1 H1 123.5
C8 N2 C9 111.0(3)
C8 N2 C17 124.1(3)
C9 N2 C17 124.7(3)
C9 N3 S1 122.7(2)
C2 C1 C7 120.1(4)
C2 C1 H1A 107.3
C7 C1 H1A 107.3
C2 C1 H1B 107.3
C7 C1 H1B 107.3
H1A C1 H1B 106.9
C1 C2 C3 113.3(4)
C1 C2 H2A 108.9
C3 C2 H2A 108.9
C1 C2 H2B 108.9
C3 C2 H2B 108.9
H2A C2 H2B 107.7
C4 C3 C2 117.4(4)
C4 C3 H3A 107.9
C2 C3 H3A 107.9
C4 C3 H3B 107.9
C2 C3 H3B 107.9
H3A C3 H3B 107.2
C3 C4 C5 116.5(4)
C3 C4 H4A 108.2
C5 C4 H4A 108.2
C3 C4 H4B 108.2
C5 C4 H4B 108.2
H4A C4 H4B 107.3
C6 C5 C4 114.2(4)
C6 C5 H5A 108.7
C4 C5 H5A 108.7
C6 C5 H5B 108.7
C4 C5 H5B 108.7
H5A C5 H5B 107.6
C5 C6 C7 117.6(4)
C5 C6 H6A 107.9
C7 C6 H6A 107.9
C5 C6 H6B 107.9
C7 C6 H6B 107.9
H6A C6 H6B 107.2
N1 C7 C8 100.4(3)
N1 C7 C6 109.4(3)
C8 C7 C6 111.3(3)
N1 C7 C1 111.2(3)
C8 C7 C1 107.7(3)
C6 C7 C1 115.7(3)
O1 C8 N2 125.1(3)
O1 C8 C7 127.3(4)
N2 C8 C7 107.6(3)
N3 C9 N1 134.1(3)
N3 C9 N2 117.9(3)
N1 C9 N2 107.9(3)
C11 C10 C15 120.4(4)
C11 C10 S1 120.0(3)
C15 C10 S1 119.5(3)
C10 C11 C12 119.6(4)
C10 C11 H11 120.2
C12 C11 H11 120.2
C11 C12 C13 121.8(4)
C11 C12 H12 119.1
C13 C12 H12 119.1
C14 C13 C12 117.5(4)
C14 C13 C16 122.8(4)
C12 C13 C16 119.7(4)
C13 C14 C15 121.9(4)
C13 C14 H14 119.1
C15 C14 H14 119.1
C10 C15 C14 118.8(4)
C10 C15 H15 120.6
C14 C15 H15 120.6
C13 C16 H16A 109.5
C13 C16 H16B 109.5
H16A C16 H16B 109.5
C13 C16 H16C 109.5
H16A C16 H16C 109.5
H16B C16 H16C 109.5
N2 C17 C18 116.2(3)
N2 C17 H17A 108.2
C18 C17 H17A 108.2
N2 C17 H17B 108.2
C18 C17 H17B 108.2
H17A C17 H17B 107.4
C23 C18 C19 118.8(4)
C23 C18 C17 117.1(3)
C19 C18 C17 124.1(3)
C18 C19 C20 120.3(4)
C18 C19 H19 119.8
C20 C19 H19 119.8
C21 C20 C19 120.3(5)
C21 C20 H20 119.9
C19 C20 H20 119.9
C22 C21 C20 119.3(5)
C22 C21 H21 120.3
C20 C21 H21 120.3
C21 C22 C23 120.8(5)
C21 C22 H22 119.6
C23 C22 H22 119.6
C18 C23 C22 120.5(5)
C18 C23 H23 119.8
C22 C23 H23 119.8

loop_
_geom_bond_atom_site_label_1
_geom_bond_atom_site_label_2
_geom_bond_distance
S1 O3 1.430(3)
S1 O2 1.434(3)
S1 N3 1.608(3)
S1 C10 1.760(4)
O1 C8 1.208(5)
N1 C9 1.332(4)
N1 C7 1.465(4)
N1 H1 0.8600
N2 C8 1.373(5)
N2 C9 1.387(4)
N2 C17 1.456(4)
N3 C9 1.292(4)
C1 C2 1.468(6)
C1 C7 1.544(5)
C1 H1A 0.9700
C1 H1B 0.9700
C2 C3 1.550(7)
C2 H2A 0.9700
C2 H2B 0.9700
C3 C4 1.506(8)
C3 H3A 0.9700
C3 H3B 0.9700
C4 C5 1.515(7)
C4 H4A 0.9700
C4 H4B 0.9700
C5 C6 1.514(6)
C5 H5A 0.9700
C5 H5B 0.9700
C6 C7 1.534(6)
C6 H6A 0.9700
C6 H6B 0.9700
C7 C8 1.516(5)
C10 C11 1.369(5)
C10 C15 1.384(5)
C11 C12 1.371(5)
C11 H11 0.9300
C12 C13 1.389(5)
C12 H12 0.9300
C13 C14 1.374(6)
C13 C16 1.495(6)
C14 C15 1.386(5)
C14 H14 0.9300
C15 H15 0.9300
C16 H16A 0.9600
C16 H16B 0.9600
C16 H16C 0.9600
C17 C18 1.511(5)
C17 H17A 0.9700
C17 H17B 0.9700
C18 C23 1.363(5)
C18 C19 1.374(6)
C19 C20 1.388(6)
C19 H19 0.9300
C20 C21 1.369(7)
C20 H20 0.9300
C21 C22 1.349(8)
C21 H21 0.9300
C22 C23 1.390(7)
C22 H22 0.9300
C23 H23 0.9300

loop_
_geom_torsion_atom_site_label_1
_geom_torsion_atom_site_label_2
_geom_torsion_atom_site_label_3
_geom_torsion_atom_site_label_4
_geom_torsion
O3 S1 N3 C9 140.0(3)
O2 S1 N3 C9 8.6(3)
C10 S1 N3 C9 -107.1(3)
C7 C1 C2 C3 79.2(5)
C1 C2 C3 C4 -71.5(6)
C2 C3 C4 C5 55.4(7)
C3 C4 C5 C6 -67.5(7)
C4 C5 C6 C7 83.5(6)
C9 N1 C7 C8 -3.9(4)
C9 N1 C7 C6 -121.0(3)
C9 N1 C7 C1 109.9(3)
C5 C6 C7 N1 -171.1(3)
C5 C6 C7 C8 78.9(4)
C5 C6 C7 C1 -44.5(5)
C2 C1 C7 N1 95.3(4)
C2 C1 C7 C8 -155.7(4)
C2 C1 C7 C6 -30.4(5)
C9 N2 C8 O1 -178.3(4)
C17 N2 C8 O1 -4.5(6)
C9 N2 C8 C7 -0.5(4)
C17 N2 C8 C7 173.3(3)
N1 C7 C8 O1 -179.7(4)
C6 C7 C8 O1 -64.0(5)
C1 C7 C8 O1 63.8(5)
N1 C7 C8 N2 2.5(3)
C6 C7 C8 N2 118.2(3)
C1 C7 C8 N2 -114.0(3)
S1 N3 C9 N1 -6.6(6)
S1 N3 C9 N2 174.3(2)
C7 N1 C9 N3 -175.3(4)
C7 N1 C9 N2 3.8(4)
C8 N2 C9 N3 177.3(3)
C17 N2 C9 N3 3.6(5)
C8 N2 C9 N1 -2.0(4)
C17 N2 C9 N1 -175.8(3)
O3 S1 C10 C11 -152.6(3)
O2 S1 C10 C11 -24.8(3)
N3 S1 C10 C11 95.0(3)
O3 S1 C10 C15 32.5(3)
O2 S1 C10 C15 160.3(3)
N3 S1 C10 C15 -79.9(3)
C15 C10 C11 C12 3.2(5)
S1 C10 C11 C12 -171.7(3)
C10 C11 C12 C13 -1.4(5)
C11 C12 C13 C14 -1.3(6)
C11 C12 C13 C16 178.2(4)
C12 C13 C14 C15 2.3(6)
C16 C13 C14 C15 -177.2(4)
C11 C10 C15 C14 -2.2(6)
S1 C10 C15 C14 172.7(3)
C13 C14 C15 C10 -0.6(6)
C8 N2 C17 C18 107.5(4)
C9 N2 C17 C18 -79.6(4)
N2 C17 C18 C23 -164.2(3)
N2 C17 C18 C19 18.5(5)
C23 C18 C19 C20 -0.7(6)
C17 C18 C19 C20 176.5(4)
C18 C19 C20 C21 0.9(6)
C19 C20 C21 C22 -1.0(7)
C20 C21 C22 C23 1.0(7)
C19 C18 C23 C22 0.6(6)
C17 C18 C23 C22 -176.8(4)
C21 C22 C23 C18 -0.8(7)
